data_7119933
loop_
_publ_author_name
'Edwards, Alyn C.'
'Mocilac, Pavle'
'Geist, Andreas'
'Harwood, Laurence M.'
'Sharrad, Clint A.'
'Burton, Neil A.'
'Whitehead, Roger C.'
'Denecke, Melissa A.'

_publ_section_title
;
 Hydrophilic 2,9-bis-triazolyl-1,10-phenanthroline ligands enable
 selective Am(iii) separation: a step further towards sustainable nuclear
 energy.
;
_journal_issue 36
_journal_name_full 'Chemical communications (Cambridge, England)'
_journal_page_first 5001
_journal_page_last 5004
_journal_paper_doi 10.1039/c7cc01855j
_journal_volume 53
_journal_year 2017
_chemical_formula_moiety '2(C F3 O3 S), C40 H38 Eu N16 O5, H2 O'
_chemical_formula_sum 'C42 H40 Eu F6 N16 O12 S2'
_chemical_formula_weight 1290.98
_chemical_melting_point_gt 573
_chemical_name_common '[Eu(BTrzPhen)2](OTf)3'
_chemical_name_systematic
'aqua-bis(2,9-bis(1-(2-hydroxyethyl)-1H-1,2,3-triazol-4-yl)-1,10-phenanthroline)-europium(III) di(trifluoromethanesulfonate) monohydrat'
_space_group_crystal_system triclinic
_space_group_IT_number 2
_space_group_name_Hall '-P 1'
_space_group_name_H-M_alt 'P -1'
_symmetry_space_group_name_Hall '-P 1'
_symmetry_space_group_name_H-M 'P -1'
_atom_sites_solution_hydrogens mixed
_atom_sites_solution_primary iterative
_atom_sites_solution_secondary difmap
_audit_creation_date 2017-01-11
_audit_creation_method
;
Olex2 1.2
(compiled 2016.11.24 svn.r3356 for OlexSys, GUI svn.r5267)
;
_audit_update_record
;
2017-02-15 deposited with the CCDC.
2017-04-10 downloaded from the CCDC.
;
_cell_angle_alpha 89.495(2)
_cell_angle_beta 82.741(2)
_cell_angle_gamma 73.516(3)
_cell_formula_units_Z 2
_cell_length_a 11.2812(4)
_cell_length_b 14.0380(5)
_cell_length_c 18.1066(5)
_cell_measurement_reflns_used 6760
_cell_measurement_temperature 150.02(11)
_cell_measurement_theta_max 27.2870
_cell_measurement_theta_min 3.7170
_cell_volume 2726.47(16)
_computing_cell_refinement 'CrysAlisPro 1.171.38.41 (Rigaku OD, 2015)'
_computing_data_collection 'CrysAlisPro 1.171.38.41 (Rigaku OD, 2015)'
_computing_data_reduction 'CrysAlisPro 1.171.38.41 (Rigaku OD, 2015)'
_computing_molecular_graphics 'Olex2 (Dolomanov et al., 2009)'
_computing_publication_material 'Olex2 (Dolomanov et al., 2009)'
_computing_structure_refinement 'ShelXL (Sheldrick, 2015)'
_computing_structure_solution
'Superflip (Palatinus & Chapuis, 2007;Palatinus & van der Lee, 2008; Palatinus et al., 2012)'
_diffrn_ambient_temperature 150.02(11)
_diffrn_detector_area_resol_mean 8.0714
_diffrn_detector_type Eos
_diffrn_measured_fraction_theta_full 0.998
_diffrn_measured_fraction_theta_max 0.841
_diffrn_measurement_details
;
List of Runs (angles in degrees, time in seconds):

  # Type    Start    End  Width  t~exp~   \w     \q     \k     \f   Frames
#--------------------------------------------------------------------------
  1  \w    -20.00  83.00   1.00   50.80    --   18.86  19.00 -90.00  103
  2  \w      4.00  39.00   1.00   50.80    --   18.86 -57.00-150.00   35
  3  \w     18.00  60.00   1.00   50.80    --   18.86 -99.00-180.00   42
  4  \w    -51.00 -23.00   1.00   50.80    --   18.86 -77.00 -30.00   28
  5  \w     -9.00  83.00   1.00   50.80    --   18.86  77.00  90.00   92
  6  \w    -11.00  81.00   1.00   50.80    --   18.86  77.00 -30.00   92
;
_diffrn_measurement_device 'four-circle diffractometer'
_diffrn_measurement_device_type 'SuperNova, Single source at offset, Eos'
_diffrn_measurement_method '\w scans'
_diffrn_radiation_monochromator mirror
_diffrn_radiation_type MoK\a
_diffrn_radiation_wavelength 0.71073
_diffrn_reflns_av_R_equivalents 0.0433
_diffrn_reflns_av_unetI/netI 0.0942
_diffrn_reflns_Laue_measured_fraction_full 0.998
_diffrn_reflns_Laue_measured_fraction_max 0.841
_diffrn_reflns_limit_h_max 14
_diffrn_reflns_limit_h_min -15
_diffrn_reflns_limit_k_max 17
_diffrn_reflns_limit_k_min -18
_diffrn_reflns_limit_l_max 20
_diffrn_reflns_limit_l_min -24
_diffrn_reflns_number 22067
_diffrn_reflns_point_group_measured_fraction_full 0.998
_diffrn_reflns_point_group_measured_fraction_max 0.841
_diffrn_reflns_theta_full 25.242
_diffrn_reflns_theta_max 29.146
_diffrn_reflns_theta_min 3.203
_diffrn_source 'SuperNova (Mo) X-ray Source'
_exptl_absorpt_coefficient_mu 1.319
_exptl_absorpt_correction_T_max 1.00000
_exptl_absorpt_correction_T_min 0.97924
_exptl_absorpt_correction_type multi-scan
_exptl_absorpt_process_details
;
CrysAlisPro 1.171.38.41 (Rigaku Oxford Diffraction, 2015)
Empirical absorption correction using spherical harmonics,
 implemented in SCALE3 ABSPACK scaling algorithm.
;
_exptl_crystal_colour 'clear light yellow'
_exptl_crystal_colour_lustre clear
_exptl_crystal_colour_modifier light
_exptl_crystal_colour_primary yellow
_exptl_crystal_density_diffrn 1.573
_exptl_crystal_description block
_exptl_crystal_F_000 1298
_exptl_crystal_preparation 'synthesis, Luminescent'
_exptl_crystal_recrystallization_method acetonitrile
_exptl_crystal_size_max 0.2
_exptl_crystal_size_mid 0.1
_exptl_crystal_size_min 0.1
_refine_diff_density_max 1.454
_refine_diff_density_min -0.704
_refine_diff_density_rms 0.143
_refine_ls_extinction_method none
_refine_ls_goodness_of_fit_ref 1.059
_refine_ls_hydrogen_treatment mixed
_refine_ls_matrix_type full
_refine_ls_number_constraints 0
_refine_ls_number_parameters 735
_refine_ls_number_reflns 12354
_refine_ls_number_restraints 2
_refine_ls_restrained_S_all 1.059
_refine_ls_R_factor_all 0.0744
_refine_ls_R_factor_gt 0.0574
_refine_ls_shift/su_max 0.003
_refine_ls_shift/su_mean 0.000
_refine_ls_structure_factor_coef Fsqd
_refine_ls_weighting_details 'w=1/[\s^2^(Fo^2^)+(0.0596P)^2^+0.9185P] where P=(Fo^2^+2Fc^2^)/3'
_refine_ls_weighting_scheme calc
_refine_ls_wR_factor_gt 0.1282
_refine_ls_wR_factor_ref 0.1365
_reflns_Friedel_coverage 0.000
_reflns_number_gt 10088
_reflns_number_total 12354
_reflns_threshold_expression 'I > 2\s(I)'
_cod_data_source_file c7cc01855j2.cif
_cod_data_source_block amad16
_cod_depositor_comments
;
The following automatic conversions were performed:

'_chemical_melting_point' tag was changed to
'_chemical_melting_point_gt' since the value was specified as 'more
than' ('>') a certain temperature. The value '>573' was changed to
'573' - it should be numeric and without a unit designator.

Automatic conversion script
Id: cif_fix_values 4973 2017-02-22 13:04:09Z antanas 

 Adding full bibliography for 7119933.cif.
;
_cod_database_code 7119933
_shelx_space_group_comment
;
The symmetry employed for this shelxl refinement is uniquely defined
by the following loop, which should always be used as a source of
symmetry information in preference to the above space-group names.
They are only intended as comments.
;
_olex2_refinement_description
;
1. Fixed Uiso
 At 1.2 times of:
  All C(H) groups, All C(H,H) groups, All C(H,H,H,H) groups
 At 1.5 times of:
  All O(H) groups, All O(H,H) groups
2. Restrained distances
 O1A_$1-H2A
 2.101 with sigma of 0.02
 C1-O2B1
 1.373 with sigma of 0.02
3. Uiso/Uaniso restraints and constraints
Uanis(O2B1) = Uanis(O2B2)
Uanis(C1) = Uanis(C20B)
4. Others
 Sof(O2B2)=Sof(H2B2)=Sof(C20B)=Sof(H20A)=Sof(H20B)=Sof(H19E)=Sof(H19F)=1-FVAR(1)
 Sof(O2B1)=Sof(H2B1)=Sof(H19C)=Sof(H19D)=Sof(C1)=Sof(H1C)=Sof(H1D)=FVAR(1)
5.a Free rotating group:
 O2W(H2WA,H2WB)
5.b Secondary CH2 refined with riding coordinates:
 C20B(H20A,H20B), C15A(H15A,H15B), C15B(H15C,H15D), C16A(H16A,H16B), C16B(H16C,
 H16D), C19A(H19A,H19B), C19B(H19C,H19D), C19B(H19E,H19F), C20A(H20C,H20D),
 C1(H1C,H1D)
5.c Aromatic/amide H refined with riding coordinates:
 C4A(H4A), C4B(H4B), C5A(H5A), C5B(H5B), C7A(H7A), C7B(H7B), C8A(H8A),
 C8B(H8B), C10A(H10A), C10B(H10B), C11A(H11A), C11B(H11B), C14A(H14A),
 C18A(H18A), C18B(H18B)
5.d Idealised tetrahedral OH refined as rotating group:
 O1A(H1A), O1B(H1B), O1W(H1WA), O2A(H2A), O2B1(H2B1), O2B2(H2B2)
;
_shelx_shelxl_version_number 2014/7
_olex2_submission_special_instructions 'No special instructions were received'

loop_
_space_group_symop_operation_xyz
'x, y, z'
'-x, -y, -z'

loop_
_atom_site_label
_atom_site_type_symbol
_atom_site_fract_x
_atom_site_fract_y
_atom_site_fract_z
_atom_site_U_iso_or_equiv
_atom_site_adp_type
_atom_site_occupancy
_atom_site_site_symmetry_order
_atom_site_calc_flag
_atom_site_refinement_flags_posn
_atom_site_refinement_flags_occupancy
_atom_site_disorder_assembly
_atom_site_disorder_group
Eu1 Eu 0.68357(2) 0.97228(2) 0.23535(2) 0.01527(3) Uani 1 1 d . . . .
O1A O 0.8875(2) 1.36108(17) 0.33379(17) 0.0938(10) Uani 1 1 d D . . .
H1A H 0.9332 1.3980 0.3385 0.141 Uiso 1 1 calc GR . . .
O1B O 1.27804(18) 0.70742(18) 0.11980(12) 0.0669(8) Uani 1 1 d . . . .
H1B H 1.2602 0.7319 0.1633 0.100 Uiso 1 1 calc GR . . .
O1W O 0.45834(12) 1.01724(11) 0.24943(8) 0.0220(4) Uani 1 1 d . . . .
H1WA H 0.4350 0.9655 0.2498 0.033 Uiso 1 1 calc GR . . .
H1WB H 0.413(4) 1.066(3) 0.253(2) 0.147(18) Uiso 1 1 d . . . .
O2A O 0.6613(2) 0.48265(16) 0.28972(14) 0.0685(8) Uani 1 1 d . . . .
H2A H 0.7386 0.4642 0.2913 0.103 Uiso 1 1 calc DGR . . .
O2B1 O 0.5428(7) 1.4735(4) 0.0470(4) 0.0783(13) Uani 0.350(3) 1 d D P A 1
H2B1 H 0.5080 1.4634 0.0107 0.117 Uiso 0.350(3) 1 calc GR P A 1
O2B2 O 0.5680(4) 1.5097(3) 0.0709(2) 0.0783(13) Uani 0.650(3) 1 d . P A 2
H2B2 H 0.6298 1.5321 0.0625 0.117 Uiso 0.650(3) 1 calc GR P A 2
N1A N 0.79158(17) 1.02588(14) 0.11861(10) 0.0230(5) Uani 1 1 d . . . .
N1B N 0.76512(15) 0.87890(13) 0.34665(9) 0.0192(5) Uani 1 1 d . . . .
N2A N 0.65078(16) 0.89965(14) 0.11270(10) 0.0235(5) Uani 1 1 d . . . .
N2B N 0.62231(15) 1.06933(13) 0.35952(9) 0.0187(5) Uani 1 1 d . . . .
N3A N 0.84332(16) 1.06051(14) 0.25531(10) 0.0216(5) Uani 1 1 d . . . .
N3B N 0.87293(15) 0.82473(13) 0.20769(10) 0.0188(5) Uani 1 1 d . . . .
N4A N 0.87724(16) 1.08782(14) 0.31696(11) 0.0245(5) Uani 1 1 d . . . .
N4B N 0.94338(16) 0.78914(13) 0.14452(10) 0.0220(5) Uani 1 1 d . . . .
N5A N 0.95069(17) 1.14594(15) 0.29599(12) 0.0298(6) Uani 1 1 d . . . .
N5B N 1.01742(16) 0.70062(13) 0.16022(10) 0.0231(5) Uani 1 1 d . . . .
N6A N 0.60432(15) 0.81587(14) 0.24570(10) 0.0217(5) Uani 1 1 d . . . .
N6B N 0.58998(15) 1.16039(13) 0.22763(10) 0.0203(5) Uani 1 1 d . . . .
N7A N 0.58098(16) 0.76234(14) 0.30179(10) 0.0234(5) Uani 1 1 d . . . .
N7B N 0.56890(17) 1.21867(14) 0.17117(11) 0.0258(5) Uani 1 1 d . . . .
N8A N 0.53354(17) 0.69413(14) 0.27419(11) 0.0278(6) Uani 1 1 d . . . .
N8B N 0.52183(19) 1.31238(15) 0.20034(12) 0.0321(6) Uani 1 1 d . . . .
C20B C 0.6034(4) 1.4170(4) 0.1071(3) 0.0677(15) Uani 0.650(3) 1 d . P A 2
H20A H 0.6645 1.4189 0.1414 0.081 Uiso 0.650(3) 1 calc R P A 2
H20B H 0.6433 1.3629 0.0696 0.081 Uiso 0.650(3) 1 calc R P A 2
C1A C 0.7596(2) 1.00740(18) 0.05119(12) 0.0271(7) Uani 1 1 d . . . .
C1B C 0.71705(18) 0.91622(17) 0.41619(11) 0.0204(6) Uani 1 1 d . . . .
C2A C 0.6836(2) 0.94169(18) 0.04815(12) 0.0257(7) Uani 1 1 d . . . .
C2B C 0.64538(17) 1.01984(16) 0.42358(11) 0.0186(5) Uani 1 1 d . . . .
C3A C 0.5913(2) 0.83000(18) 0.11223(12) 0.0268(6) Uani 1 1 d . . . .
C3B C 0.56891(18) 1.16715(16) 0.36398(12) 0.0199(6) Uani 1 1 d . . . .
C4A C 0.5529(3) 0.8050(2) 0.04512(15) 0.0444(8) Uani 1 1 d . . . .
H4A H 0.5065 0.7581 0.0448 0.053 Uiso 1 1 calc R . . .
C4B C 0.5281(2) 1.21919(18) 0.43271(13) 0.0285(7) Uani 1 1 d . . . .
H4B H 0.4894 1.2888 0.4346 0.034 Uiso 1 1 calc R . . .
C5A C 0.5838(3) 0.8499(2) -0.01968(14) 0.0479(9) Uani 1 1 d . . . .
H5A H 0.5576 0.8343 -0.0648 0.057 Uiso 1 1 calc R . . .
C5B C 0.5453(2) 1.16732(18) 0.49756(12) 0.0280(6) Uani 1 1 d . . . .
H5B H 0.5154 1.2011 0.5444 0.034 Uiso 1 1 calc R . . .
C6A C 0.6519(2) 0.9168(2) -0.01968(13) 0.0368(8) Uani 1 1 d . . . .
C6B C 0.60623(19) 1.06601(18) 0.49481(12) 0.0268(6) Uani 1 1 d . . . .
C7A C 0.6925(3) 0.9609(2) -0.08558(14) 0.0456(9) Uani 1 1 d . . . .
H7A H 0.6688 0.9467 -0.1318 0.055 Uiso 1 1 calc R . . .
C7B C 0.6314(2) 1.00636(19) 0.55841(13) 0.0304(7) Uani 1 1 d . . . .
H7B H 0.6031 1.0362 0.6067 0.036 Uiso 1 1 calc R . . .
C8A C 0.7637(3) 1.0222(2) -0.08286(14) 0.0496(10) Uani 1 1 d . . . .
H8A H 0.7906 1.0495 -0.1279 0.059 Uiso 1 1 calc R . . .
C8B C 0.69409(19) 0.9091(2) 0.55194(13) 0.0311(7) Uani 1 1 d . . . .
H8B H 0.7069 0.8718 0.5957 0.037 Uiso 1 1 calc R . . .
C9A C 0.8012(2) 1.04822(19) -0.01484(13) 0.0357(8) Uani 1 1 d . . . .
C9B C 0.74200(19) 0.86057(18) 0.48071(12) 0.0252(6) Uani 1 1 d . . . .
C10A C 0.8807(3) 1.1086(2) -0.00927(15) 0.0430(9) Uani 1 1 d . . . .
H10A H 0.9116 1.1371 -0.0526 0.052 Uiso 1 1 calc R . . .
C10B C 0.81163(19) 0.76075(18) 0.46927(13) 0.0266(6) Uani 1 1 d . . . .
H10B H 0.8245 0.7187 0.5107 0.032 Uiso 1 1 calc R . . .
C11A C 0.9132(2) 1.12610(19) 0.05789(14) 0.0379(8) Uani 1 1 d . . . .
H11A H 0.9664 1.1670 0.0618 0.046 Uiso 1 1 calc R . . .
C11B C 0.86088(19) 0.72355(18) 0.39956(13) 0.0255(6) Uani 1 1 d . . . .
H11B H 0.9091 0.6561 0.3921 0.031 Uiso 1 1 calc R . . .
C12A C 0.8677(2) 1.08347(16) 0.12110(13) 0.0257(6) Uani 1 1 d . . . .
C12B C 0.83956(18) 0.78629(17) 0.33849(12) 0.0214(6) Uani 1 1 d . . . .
C13A C 0.8956(2) 1.10016(16) 0.19548(13) 0.0245(6) Uani 1 1 d . . . .
C13B C 0.90097(18) 0.75853(16) 0.26235(12) 0.0188(6) Uani 1 1 d . . . .
C14A C 0.9655(2) 1.15382(18) 0.22205(14) 0.0327(7) Uani 1 1 d . . . .
H14A H 1.0147 1.1895 0.1938 0.039 Uiso 1 1 calc R . . .
C14B C 0.9956(2) 0.67772(17) 0.23213(13) 0.0264(6) Uani 1 1 d . . . .
H14B H 1.046(2) 0.6113(17) 0.2476(13) 0.032 Uiso 1 1 d R . . .
C15A C 0.9999(2) 1.19213(19) 0.35442(15) 0.0387(8) Uani 1 1 d . . . .
H15A H 1.0179 1.1454 0.3956 0.046 Uiso 1 1 calc R . . .
H15B H 1.0790 1.2049 0.3331 0.046 Uiso 1 1 calc R . . .
C15B C 1.1093(2) 0.64290(18) 0.10017(14) 0.0339(7) Uani 1 1 d . . . .
H15C H 1.1007 0.6800 0.0535 0.041 Uiso 1 1 calc R . . .
H15D H 1.0912 0.5790 0.0921 0.041 Uiso 1 1 calc R . . .
C16A C 0.9103(3) 1.2862(2) 0.3841(2) 0.0687(11) Uani 1 1 d . . . .
H16A H 0.8304 1.2730 0.4030 0.082 Uiso 1 1 calc R . . .
H16B H 0.9421 1.3096 0.4269 0.082 Uiso 1 1 calc R . . .
C16B C 1.2398(3) 0.6223(2) 0.11700(17) 0.0515(10) Uani 1 1 d . . . .
H16C H 1.2468 0.5894 0.1655 0.062 Uiso 1 1 calc R . . .
H16D H 1.2961 0.5759 0.0783 0.062 Uiso 1 1 calc R . . .
C17A C 0.57085(19) 0.78321(16) 0.18272(13) 0.0234(6) Uani 1 1 d . . . .
C17B C 0.55567(19) 1.21587(16) 0.29319(12) 0.0219(6) Uani 1 1 d . . . .
C18A C 0.5264(2) 0.70398(19) 0.20212(14) 0.0327(7) Uani 1 1 d . . . .
H18A H 0.4969 0.6646 0.1705 0.039 Uiso 1 1 calc R . . .
C18B C 0.5117(2) 1.31333(18) 0.27495(13) 0.0301(7) Uani 1 1 d . . . .
H18B H 0.4808 1.3695 0.3080 0.036 Uiso 1 1 calc R . . .
C19A C 0.4948(2) 0.62364(18) 0.32545(16) 0.0367(7) Uani 1 1 d . . . .
H19A H 0.4427 0.5909 0.3007 0.044 Uiso 1 1 calc R . . .
H19B H 0.4429 0.6607 0.3700 0.044 Uiso 1 1 calc R . . .
C19B C 0.4892(3) 1.3967(2) 0.15070(16) 0.0458(9) Uani 1 1 d . . . .
H19C H 0.4055 1.4026 0.1366 0.055 Uiso 0.350(3) 1 calc R P A 1
H19D H 0.4842 1.4584 0.1785 0.055 Uiso 0.350(3) 1 calc R P A 1
H19E H 0.4405 1.4568 0.1807 0.055 Uiso 0.650(3) 1 calc R P A 2
H19F H 0.4358 1.3826 0.1153 0.055 Uiso 0.650(3) 1 calc R P A 2
C20A C 0.6036(3) 0.5452(2) 0.34963(18) 0.0530(9) Uani 1 1 d . . . .
H20C H 0.6631 0.5768 0.3677 0.064 Uiso 1 1 calc R . . .
H20D H 0.5741 0.5072 0.3907 0.064 Uiso 1 1 calc R . . .
C1 C 0.5689(8) 1.3896(5) 0.0890(5) 0.0677(15) Uani 0.350(3) 1 d D P A 1
H1C H 0.5674 1.3320 0.0584 0.081 Uiso 0.350(3) 1 calc R P A 1
H1D H 0.6541 1.3769 0.1027 0.081 Uiso 0.350(3) 1 calc R P A 1
S1C S 1.20380(5) 0.86326(5) 0.29154(3) 0.03172(18) Uani 1 1 d . . . .
F1C F 1.22466(16) 0.81475(14) 0.43022(9) 0.0625(6) Uani 1 1 d . . . .
F2C F 1.11043(15) 0.96339(13) 0.41705(9) 0.0565(6) Uani 1 1 d . . . .
F3C F 1.04035(14) 0.83918(15) 0.40001(10) 0.0768(6) Uani 1 1 d . . . .
O1C O 1.23335(19) 0.75886(15) 0.27300(11) 0.0558(7) Uani 1 1 d . . . .
O2C O 1.31272(16) 0.89494(14) 0.29242(11) 0.0530(6) Uani 1 1 d . . . .
O3C O 1.1064(2) 0.92109(19) 0.25548(12) 0.0700(9) Uani 1 1 d . . . .
C1C C 1.1405(2) 0.8703(2) 0.38949(15) 0.0405(8) Uani 1 1 d . . . .
S1D S 0.18624(6) 1.45184(5) 0.35463(4) 0.03389(19) Uani 1 1 d . . . .
F1D F 0.33297(16) 1.48627(15) 0.44528(11) 0.0717(7) Uani 1 1 d . . . .
F2D F 0.16897(19) 1.60766(12) 0.43701(11) 0.0702(7) Uani 1 1 d . . . .
F3D F 0.15477(18) 1.48166(13) 0.49929(9) 0.0643(6) Uani 1 1 d . . . .
O1D O 0.23566(17) 1.34704(13) 0.36685(10) 0.0393(6) Uani 1 1 d . . . .
O2D O 0.2567(2) 1.49082(14) 0.29627(11) 0.0546(7) Uani 1 1 d . . . .
O3D O 0.05289(18) 1.48397(15) 0.35542(12) 0.0525(7) Uani 1 1 d . . . .
C1D C 0.2119(3) 1.5098(2) 0.43859(16) 0.0449(9) Uani 1 1 d . . . .
O2W O 0.29245(16) 1.19630(13) 0.25675(11) 0.0435(6) Uani 1 1 d . . . .
H2WA H 0.2847 1.2390 0.2913 0.065 Uiso 1 1 d G . . .
H2WB H 0.2727 1.2260 0.2171 0.065 Uiso 1 1 d G . . .

loop_
_atom_site_aniso_label
_atom_site_aniso_U_11
_atom_site_aniso_U_22
_atom_site_aniso_U_33
_atom_site_aniso_U_23
_atom_site_aniso_U_13
_atom_site_aniso_U_12
Eu1 0.01493(4) 0.01756(4) 0.01214(4) 0.00088(4) -0.00158(3) -0.00285(3)
O1A 0.0615(12) 0.0460(13) 0.180(2) -0.0231(15) -0.0530(13) -0.0087(10)
O1B 0.0451(11) 0.0953(16) 0.0588(13) -0.0202(12) 0.0056(10) -0.0224(10)
O1W 0.0161(6) 0.0232(7) 0.0266(8) -0.0005(7) 0.0000(6) -0.0065(5)
O2A 0.0511(12) 0.0464(13) 0.1051(18) -0.0063(13) -0.0190(12) -0.0050(10)
O2B1 0.095(2) 0.061(2) 0.086(2) 0.0425(15) -0.0131(19) -0.0338(17)
O2B2 0.095(2) 0.061(2) 0.086(2) 0.0425(15) -0.0131(19) -0.0338(17)
N1A 0.0262(9) 0.0204(9) 0.0161(9) 0.0027(8) 0.0030(7) 0.0011(7)
N1B 0.0153(7) 0.0268(9) 0.0179(8) 0.0024(8) -0.0040(7) -0.0089(6)
N2A 0.0206(8) 0.0306(10) 0.0160(9) -0.0024(8) -0.0008(7) -0.0025(7)
N2B 0.0144(7) 0.0269(9) 0.0157(8) 0.0009(7) -0.0047(6) -0.0062(6)
N3A 0.0209(8) 0.0233(9) 0.0219(9) 0.0030(8) -0.0042(7) -0.0076(7)
N3B 0.0196(8) 0.0194(8) 0.0170(8) 0.0014(7) -0.0017(7) -0.0053(6)
N4A 0.0213(8) 0.0255(9) 0.0286(10) -0.0007(8) -0.0032(7) -0.0100(7)
N4B 0.0229(8) 0.0172(9) 0.0226(9) 0.0004(8) 0.0008(7) -0.0021(7)
N5A 0.0231(9) 0.0250(10) 0.0400(11) -0.0006(9) -0.0030(8) -0.0049(7)
N5B 0.0202(8) 0.0173(9) 0.0290(10) -0.0026(8) -0.0005(8) -0.0021(7)
N6A 0.0185(8) 0.0258(9) 0.0217(9) 0.0012(8) -0.0056(7) -0.0066(7)
N6B 0.0176(8) 0.0216(9) 0.0200(9) 0.0001(8) -0.0030(7) -0.0023(7)
N7A 0.0210(8) 0.0234(9) 0.0280(10) 0.0014(8) -0.0041(7) -0.0093(6)
N7B 0.0232(9) 0.0208(9) 0.0282(10) 0.0009(8) -0.0012(8) 0.0010(7)
N8A 0.0260(9) 0.0203(9) 0.0391(11) -0.0003(9) -0.0051(8) -0.0092(7)
N8B 0.0331(10) 0.0217(10) 0.0355(11) 0.0039(9) -0.0006(9) 0.0000(8)
C20B 0.049(3) 0.077(2) 0.082(2) 0.0648(17) -0.010(2) -0.028(2)
C1A 0.0292(11) 0.0281(12) 0.0123(10) 0.0042(9) 0.0040(9) 0.0075(10)
C1B 0.0156(8) 0.0347(11) 0.0126(9) 0.0037(9) -0.0026(7) -0.0099(8)
C2A 0.0238(11) 0.0301(12) 0.0130(10) -0.0011(9) -0.0030(8) 0.0093(10)
C2B 0.0139(8) 0.0320(11) 0.0130(9) -0.0038(9) -0.0027(7) -0.0111(7)
C3A 0.0267(10) 0.0295(12) 0.0247(11) -0.0081(10) -0.0088(9) -0.0062(9)
C3B 0.0152(8) 0.0259(10) 0.0215(10) -0.0042(9) -0.0028(8) -0.0102(7)
C4A 0.0470(13) 0.0506(15) 0.0398(14) -0.0155(12) -0.0126(11) -0.0171(11)
C4B 0.0245(10) 0.0276(12) 0.0312(12) -0.0133(10) -0.0013(9) -0.0043(9)
C5A 0.0528(15) 0.0600(18) 0.0270(12) -0.0121(12) -0.0203(11) -0.0027(14)
C5B 0.0257(10) 0.0375(12) 0.0195(10) -0.0188(9) 0.0007(9) -0.0079(9)
C6A 0.0425(14) 0.0412(15) 0.0203(11) -0.0023(11) -0.0066(10) -0.0001(12)
C6B 0.0233(9) 0.0441(13) 0.0167(10) -0.0041(10) 0.0005(8) -0.0168(8)
C7A 0.0606(17) 0.0457(17) 0.0197(11) -0.0041(12) -0.0146(11) 0.0064(14)
C7B 0.0256(10) 0.0554(14) 0.0155(10) -0.0015(11) -0.0017(9) -0.0205(9)
C8A 0.0719(19) 0.0490(17) 0.0105(11) 0.0093(12) 0.0019(12) 0.0072(16)
C8B 0.0225(9) 0.0615(15) 0.0151(10) 0.0077(11) -0.0040(8) -0.0205(9)
C9A 0.0448(14) 0.0262(13) 0.0194(11) 0.0045(10) 0.0087(11) 0.0113(12)
C9B 0.0210(9) 0.0452(12) 0.0156(10) 0.0062(10) -0.0035(8) -0.0190(8)
C10A 0.0536(16) 0.0278(13) 0.0336(14) 0.0078(12) 0.0161(13) 0.0016(12)
C10B 0.0199(9) 0.0360(12) 0.0275(11) 0.0180(10) -0.0096(8) -0.0113(8)
C11A 0.0445(13) 0.0276(12) 0.0346(14) 0.0067(11) 0.0142(12) -0.0074(10)
C11B 0.0209(9) 0.0294(11) 0.0280(12) 0.0075(10) -0.0072(9) -0.0085(8)
C12A 0.0287(11) 0.0099(9) 0.0319(12) 0.0057(9) 0.0082(10) -0.0002(8)
C12B 0.0131(8) 0.0288(11) 0.0252(11) 0.0037(9) -0.0057(8) -0.0090(7)
C13A 0.0215(10) 0.0187(10) 0.0302(12) 0.0002(10) 0.0058(9) -0.0048(8)
C13B 0.0170(9) 0.0192(10) 0.0212(10) 0.0045(9) -0.0068(8) -0.0050(7)
C14A 0.0316(11) 0.0295(12) 0.0365(14) 0.0003(11) 0.0075(11) -0.0131(9)
C14B 0.0319(11) 0.0221(11) 0.0255(11) 0.0075(10) -0.0074(9) -0.0065(9)
C15A 0.0329(11) 0.0344(13) 0.0548(16) -0.0043(12) -0.0145(11) -0.0155(9)
C15B 0.0379(13) 0.0232(12) 0.0349(13) -0.0081(11) 0.0033(11) -0.0027(10)
C16A 0.0467(15) 0.0651(19) 0.097(2) -0.0369(17) -0.0100(16) -0.0188(13)
C16B 0.0401(15) 0.0581(19) 0.0435(16) -0.0058(15) 0.0076(13) 0.0015(14)
C17A 0.0199(9) 0.0223(11) 0.0280(11) -0.0053(9) -0.0040(9) -0.0055(8)
C17B 0.0192(9) 0.0232(10) 0.0231(11) -0.0060(9) 0.0013(8) -0.0071(8)
C18A 0.0286(10) 0.0380(13) 0.0352(12) -0.0110(11) -0.0101(9) -0.0125(9)
C18B 0.0312(11) 0.0300(12) 0.0269(12) -0.0046(10) 0.0056(10) -0.0091(9)
C19A 0.0357(11) 0.0330(12) 0.0487(15) 0.0070(12) -0.0098(11) -0.0197(9)
C19B 0.0542(17) 0.0285(14) 0.0429(16) 0.0125(13) -0.0024(14) 0.0051(13)
C20A 0.0601(15) 0.0476(15) 0.0625(18) 0.0189(15) -0.0249(14) -0.0265(12)
C1 0.049(3) 0.077(2) 0.082(2) 0.0648(17) -0.010(2) -0.028(2)
S1C 0.0231(3) 0.0438(3) 0.0268(3) 0.0024(3) -0.0013(2) -0.0081(2)
F1C 0.0737(10) 0.0784(12) 0.0456(9) 0.0181(9) -0.0268(8) -0.0303(8)
F2C 0.0502(9) 0.0588(10) 0.0549(10) -0.0179(8) 0.0057(8) -0.0115(8)
F3C 0.0650(7) 0.1488(12) 0.0456(10) -0.0005(10) 0.0058(7) -0.0825(6)
O1C 0.0615(11) 0.0492(11) 0.0587(12) -0.0195(10) -0.0096(10) -0.0174(9)
O2C 0.0462(9) 0.0647(11) 0.0550(12) -0.0167(10) 0.0205(9) -0.0379(7)
O3C 0.0553(13) 0.0911(17) 0.0403(11) 0.0228(12) -0.0053(10) 0.0153(13)
C1C 0.0295(10) 0.0564(15) 0.0443(15) 0.0005(13) -0.0077(11) -0.0251(9)
S1D 0.0387(3) 0.0230(3) 0.0301(3) 0.0030(3) 0.0020(3) 0.0042(3)
F1D 0.0521(9) 0.0818(13) 0.0821(13) -0.0017(11) -0.0209(9) -0.0154(9)
F2D 0.1025(14) 0.0298(9) 0.0733(12) -0.0112(9) -0.0146(11) -0.0091(9)
F3D 0.0927(12) 0.0640(11) 0.0313(9) -0.0067(8) 0.0142(9) -0.0239(9)
O1D 0.0515(10) 0.0242(9) 0.0316(9) 0.0028(8) 0.0047(8) 0.0020(8)
O2D 0.0751(13) 0.0333(10) 0.0425(11) 0.0137(9) 0.0157(10) -0.0054(9)
O3D 0.0462(11) 0.0427(11) 0.0610(12) -0.0077(10) -0.0089(10) 0.0006(9)
C1D 0.0526(16) 0.0329(14) 0.0458(16) 0.0015(13) -0.0022(14) -0.0084(12)
O2W 0.0343(9) 0.0284(9) 0.0627(12) -0.0064(9) -0.0098(9) 0.0009(8)

loop_
_atom_type_symbol
_atom_type_description
_atom_type_scat_dispersion_real
_atom_type_scat_dispersion_imag
_atom_type_scat_source
C C 0.0033 0.0016 'International Tables Vol C Tables 4.2.6.8 and 6.1.1.4'
H H 0.0000 0.0000 'International Tables Vol C Tables 4.2.6.8 and 6.1.1.4'
Eu Eu -0.1578 3.6682 'International Tables Vol C Tables 4.2.6.8 and 6.1.1.4'
F F 0.0171 0.0103 'International Tables Vol C Tables 4.2.6.8 and 6.1.1.4'
N N 0.0061 0.0033 'International Tables Vol C Tables 4.2.6.8 and 6.1.1.4'
O O 0.0106 0.0060 'International Tables Vol C Tables 4.2.6.8 and 6.1.1.4'
S S 0.1246 0.1234 'International Tables Vol C Tables 4.2.6.8 and 6.1.1.4'

loop_
_geom_angle_atom_site_label_1
_geom_angle_atom_site_label_2
_geom_angle_atom_site_label_3
_geom_angle
O1W Eu1 N1A 117.08(5)
O1W Eu1 N1B 110.64(5)
O1W Eu1 N2A 79.91(5)
O1W Eu1 N2B 77.32(5)
O1W Eu1 N3A 135.25(5)
O1W Eu1 N3B 141.48(6)
O1W Eu1 N6A 68.83(5)
O1W Eu1 N6B 68.82(6)
N1A Eu1 N1B 132.28(6)
N1A Eu1 N2A 64.27(6)
N1A Eu1 N2B 125.36(6)
N1A Eu1 N6A 125.30(6)
N1A Eu1 N6B 72.94(5)
N1B Eu1 N2A 127.69(6)
N1B Eu1 N2B 64.17(5)
N1B Eu1 N6A 72.69(6)
N1B Eu1 N6B 126.80(6)
N2A Eu1 N6A 63.88(6)
N2B Eu1 N2A 157.11(5)
N2B Eu1 N6A 109.23(6)
N2B Eu1 N6B 64.15(6)
N3A Eu1 N1A 64.55(6)
N3A Eu1 N1B 81.55(6)
N3A Eu1 N2A 127.51(6)
N3A Eu1 N2B 69.84(6)
N3A Eu1 N6A 150.80(6)
N3A Eu1 N6B 69.84(6)
N3B Eu1 N1A 78.83(6)
N3B Eu1 N1B 63.94(5)
N3B Eu1 N2A 76.54(6)
N3B Eu1 N2B 123.94(5)
N3B Eu1 N3A 83.06(6)
N3B Eu1 N6A 73.52(6)
N3B Eu1 N6B 147.10(6)
N6B Eu1 N2A 105.11(6)
N6B Eu1 N6A 137.51(5)
C16A O1A H1A 109.5
C16B O1B H1B 109.5
Eu1 O1W H1WA 109.5
Eu1 O1W H1WB 131(4)
H1WA O1W H1WB 119.9
C20A O2A H2A 109.5
C1 O2B1 H2B1 109.5
C20B O2B2 H2B2 109.5
C1A N1A Eu1 119.34(16)
C12A N1A Eu1 121.87(15)
C12A N1A C1A 118.2(2)
C1B N1B Eu1 119.73(13)
C12B N1B Eu1 120.48(14)
C12B N1B C1B 118.87(18)
C2A N2A Eu1 117.99(16)
C3A N2A Eu1 121.14(14)
C3A N2A C2A 120.5(2)
C2B N2B Eu1 119.10(13)
C3B N2B Eu1 122.28(14)
C3B N2B C2B 118.61(18)
N4A N3A Eu1 131.08(14)
N4A N3A C13A 110.0(2)
C13A N3A Eu1 118.32(15)
N4B N3B Eu1 131.40(13)
N4B N3B C13B 109.98(16)
C13B N3B Eu1 117.73(12)
N3A N4A N5A 106.10(18)
N3B N4B N5B 105.78(17)
N4A N5A C15A 118.7(2)
C14A N5A N4A 111.1(2)
C14A N5A C15A 130.2(2)
N4B N5B C14B 112.45(16)
N4B N5B C15B 118.48(18)
C14B N5B C15B 129.06(18)
N7A N6A Eu1 132.67(15)
N7A N6A C17A 109.90(19)
C17A N6A Eu1 117.26(14)
N7B N6B Eu1 132.19(13)
N7B N6B C17B 109.85(17)
C17B N6B Eu1 117.94(14)
N6A N7A N8A 105.90(18)
N6B N7B N8B 106.24(18)
N7A N8A C19A 118.6(2)
C18A N8A N7A 112.0(2)
C18A N8A C19A 129.4(2)
N7B N8B C19B 119.9(2)
C18B N8B N7B 111.45(19)
C18B N8B C19B 128.7(2)
O2B2 C20B H20A 109.7
O2B2 C20B H20B 109.7
O2B2 C20B C19B 109.9(3)
H20A C20B H20B 108.2
C19B C20B H20A 109.7
C19B C20B H20B 109.7
N1A C1A C2A 118.1(2)
N1A C1A C9A 122.4(3)
C9A C1A C2A 119.5(2)
N1B C1B C2B 117.48(19)
N1B C1B C9B 122.67(19)
C9B C1B C2B 119.67(18)
N2A C2A C1A 117.6(2)
N2A C2A C6A 121.5(2)
C6A C2A C1A 120.7(2)
N2B C2B C1B 117.12(17)
N2B C2B C6B 122.87(19)
C6B C2B C1B 119.97(19)
N2A C3A C4A 120.0(2)
N2A C3A C17A 116.2(2)
C4A C3A C17A 123.8(2)
N2B C3B C4B 122.0(2)
N2B C3B C17B 115.46(18)
C4B C3B C17B 122.52(19)
C3A C4A H4A 120.5
C5A C4A C3A 119.0(3)
C5A C4A H4A 120.5
C3B C4B H4B 120.6
C5B C4B C3B 118.9(2)
C5B C4B H4B 120.6
C4A C5A H5A 119.7
C6A C5A C4A 120.7(3)
C6A C5A H5A 119.7
C4B C5B H5B 119.7
C4B C5B C6B 120.5(2)
C6B C5B H5B 119.7
C2A C6A C7A 118.8(3)
C5A C6A C2A 118.2(2)
C5A C6A C7A 123.0(3)
C2B C6B C7B 118.3(2)
C5B C6B C2B 116.9(2)
C5B C6B C7B 124.8(2)
C6A C7A H7A 119.7
C8A C7A C6A 120.5(3)
C8A C7A H7A 119.7
C6B C7B H7B 119.0
C8B C7B C6B 121.9(2)
C8B C7B H7B 119.0
C7A C8A H8A 118.6
C7A C8A C9A 122.8(3)
C9A C8A H8A 118.6
C7B C8B H8B 119.2
C7B C8B C9B 121.6(2)
C9B C8B H8B 119.2
C1A C9A C8A 117.7(3)
C1A C9A C10A 117.2(2)
C10A C9A C8A 125.1(3)
C1B C9B C8B 118.3(2)
C10B C9B C1B 116.51(19)
C10B C9B C8B 125.2(2)
C9A C10A H10A 119.9
C11A C10A C9A 120.2(3)
C11A C10A H10A 119.9
C9B C10B H10B 119.7
C11B C10B C9B 120.6(2)
C11B C10B H10B 119.7
C10A C11A H11A 120.3
C10A C11A C12A 119.4(3)
C12A C11A H11A 120.3
C10B C11B H11B 120.4
C10B C11B C12B 119.2(2)
C12B C11B H11B 120.4
N1A C12A C11A 122.6(2)
N1A C12A C13A 114.4(2)
C11A C12A C13A 123.0(2)
N1B C12B C11B 121.74(19)
N1B C12B C13B 114.26(19)
C11B C12B C13B 123.92(18)
N3A C13A C12A 120.1(2)
N3A C13A C14A 106.9(2)
C14A C13A C12A 133.0(2)
N3B C13B C12B 118.93(17)
N3B C13B C14B 107.85(18)
C14B C13B C12B 132.9(2)
N5A C14A C13A 105.9(2)
N5A C14A H14A 127.0
C13A C14A H14A 127.0
N5B C14B C13B 103.94(19)
N5B C14B H14B 116.8(13)
C13B C14B H14B 139.2(13)
N5A C15A H15A 109.3
N5A C15A H15B 109.3
H15A C15A H15B 108.0
C16A C15A N5A 111.5(2)
C16A C15A H15A 109.3
C16A C15A H15B 109.3
N5B C15B H15C 109.1
N5B C15B H15D 109.1
N5B C15B C16B 112.6(2)
H15C C15B H15D 107.8
C16B C15B H15C 109.1
C16B C15B H15D 109.1
O1A C16A C15A 115.0(3)
O1A C16A H16A 108.5
O1A C16A H16B 108.5
C15A C16A H16A 108.5
C15A C16A H16B 108.5
H16A C16A H16B 107.5
O1B C16B C15B 112.8(2)
O1B C16B H16C 109.0
O1B C16B H16D 109.0
C15B C16B H16C 109.0
C15B C16B H16D 109.0
H16C C16B H16D 107.8
N6A C17A C3A 120.0(2)
N6A C17A C18A 107.0(2)
C18A C17A C3A 132.9(2)
N6B C17B C3B 120.04(19)
C18B C17B N6B 107.3(2)
C18B C17B C3B 132.7(2)
N8A C18A C17A 105.2(2)
N8A C18A H18A 127.4
C17A C18A H18A 127.4
N8B C18B C17B 105.2(2)
N8B C18B H18B 127.4
C17B C18B H18B 127.4
N8A C19A H19A 109.0
N8A C19A H19B 109.0
N8A C19A C20A 112.8(2)
H19A C19A H19B 107.8
C20A C19A H19A 109.0
C20A C19A H19B 109.0
N8B C19B C20B 112.5(3)
N8B C19B H19C 108.7
N8B C19B H19D 108.7
N8B C19B H19E 109.1
N8B C19B H19F 109.1
C20B C19B H19E 109.1
C20B C19B H19F 109.1
H19C C19B H19D 107.6
H19E C19B H19F 107.8
C1 C19B N8B 114.4(4)
C1 C19B H19C 108.7
C1 C19B H19D 108.7
O2A C20A C19A 108.5(3)
O2A C20A H20C 110.0
O2A C20A H20D 110.0
C19A C20A H20C 110.0
C19A C20A H20D 110.0
H20C C20A H20D 108.4
O2B1 C1 H1C 108.9
O2B1 C1 H1D 108.9
C19B C1 O2B1 113.2(6)
C19B C1 H1C 108.9
C19B C1 H1D 108.9
H1C C1 H1D 107.8
O1C S1C C1C 103.03(13)
O2C S1C O1C 112.06(12)
O2C S1C C1C 102.94(13)
O3C S1C O1C 112.70(15)
O3C S1C O2C 118.89(15)
O3C S1C C1C 105.11(12)
F1C C1C S1C 110.95(16)
F2C C1C S1C 111.3(2)
F2C C1C F1C 106.6(2)
F3C C1C S1C 111.6(2)
F3C C1C F1C 108.0(2)
F3C C1C F2C 108.17(19)
O1D S1D C1D 103.07(12)
O2D S1D O1D 115.00(11)
O2D S1D O3D 115.66(13)
O2D S1D C1D 102.95(14)
O3D S1D O1D 113.82(13)
O3D S1D C1D 104.08(13)
F1D C1D S1D 110.77(18)
F2D C1D S1D 110.9(2)
F2D C1D F1D 108.3(3)
F3D C1D S1D 112.0(2)
F3D C1D F1D 107.7(2)
F3D C1D F2D 107.1(2)
H2WA O2W H2WB 109.3

loop_
_geom_bond_atom_site_label_1
_geom_bond_atom_site_label_2
_geom_bond_distance
Eu1 O1W 2.4183(14)
Eu1 N1A 2.5221(18)
Eu1 N1B 2.5226(17)
Eu1 N2A 2.5631(19)
Eu1 N2B 2.5525(17)
Eu1 N3A 2.520(2)
Eu1 N3B 2.5182(15)
Eu1 N6A 2.592(2)
Eu1 N6B 2.5605(18)
O1A H1A 0.8400
O1A C16A 1.374(4)
O1B H1B 0.8400
O1B C16B 1.384(4)
O1W H1WA 0.8400
O1W H1WB 0.72(4)
O2A H2A 0.8400
O2A C20A 1.373(4)
O2B1 H2B1 0.8400
O2B1 C1 1.377(9)
O2B2 H2B2 0.8400
O2B2 C20B 1.428(6)
N1A C1A 1.363(3)
N1A C12A 1.341(3)
N1B C1B 1.353(3)
N1B C12B 1.330(3)
N2A C2A 1.362(3)
N2A C3A 1.334(3)
N2B C2B 1.362(3)
N2B C3B 1.332(3)
N3A N4A 1.318(3)
N3A C13A 1.359(3)
N3B N4B 1.321(2)
N3B C13B 1.356(3)
N4A N5A 1.340(3)
N4B N5B 1.337(2)
N5A C14A 1.336(3)
N5A C15A 1.487(4)
N5B C14B 1.348(3)
N5B C15B 1.472(3)
N6A N7A 1.303(3)
N6A C17A 1.367(3)
N6B N7B 1.307(3)
N6B C17B 1.376(3)
N7A N8A 1.349(3)
N7B N8B 1.355(3)
N8A C18A 1.321(3)
N8A C19A 1.469(3)
N8B C18B 1.341(3)
N8B C19B 1.470(3)
C20B H20A 0.9900
C20B H20B 0.9900
C20B C19B 1.520(6)
C1A C2A 1.432(4)
C1A C9A 1.406(3)
C1B C2B 1.448(3)
C1B C9B 1.413(3)
C2A C6A 1.396(3)
C2B C6B 1.409(3)
C3A C4A 1.420(4)
C3A C17A 1.453(3)
C3B C4B 1.405(3)
C3B C17B 1.452(3)
C4A H4A 0.9500
C4A C5A 1.379(4)
C4B H4B 0.9500
C4B C5B 1.382(3)
C5A H5A 0.9500
C5A C6A 1.372(5)
C5B H5B 0.9500
C5B C6B 1.391(3)
C6A C7A 1.423(4)
C6B C7B 1.428(3)
C7A H7A 0.9500
C7A C8A 1.339(5)
C7B H7B 0.9500
C7B C8B 1.346(3)
C8A H8A 0.9500
C8A C9A 1.434(4)
C8B H8B 0.9500
C8B C9B 1.432(3)
C9A C10A 1.411(4)
C9B C10B 1.401(3)
C10A H10A 0.9500
C10A C11A 1.357(4)
C10B H10B 0.9500
C10B C11B 1.358(3)
C11A H11A 0.9500
C11A C12A 1.395(3)
C11B H11B 0.9500
C11B C12B 1.409(3)
C12A C13A 1.457(3)
C12B C13B 1.465(3)
C13A C14A 1.364(4)
C13B C14B 1.379(3)
C14A H14A 0.9500
C14B H14B 1.00(2)
C15A H15A 0.9900
C15A H15B 0.9900
C15A C16A 1.474(4)
C15B H15C 0.9900
C15B H15D 0.9900
C15B C16B 1.488(4)
C16A H16A 0.9900
C16A H16B 0.9900
C16B H16C 0.9900
C16B H16D 0.9900
C17A C18A 1.370(4)
C17B C18B 1.369(3)
C18A H18A 0.9500
C18B H18B 0.9500
C19A H19A 0.9900
C19A H19B 0.9900
C19A C20A 1.508(4)
C19B H19C 0.9900
C19B H19D 0.9900
C19B H19E 0.9900
C19B H19F 0.9900
C19B C1 1.328(8)
C20A H20C 0.9900
C20A H20D 0.9900
C1 H1C 0.9900
C1 H1D 0.9900
S1C O1C 1.440(2)
S1C O2C 1.422(2)
S1C O3C 1.400(2)
S1C C1C 1.819(3)
F1C C1C 1.342(3)
F2C C1C 1.337(3)
F3C C1C 1.315(3)
S1D O1D 1.4436(18)
S1D O2D 1.440(2)
S1D O3D 1.441(2)
S1D C1D 1.823(3)
F1D C1D 1.332(3)
F2D C1D 1.321(3)
F3D C1D 1.318(3)
O2W H2WA 0.8496
O2W H2WB 0.8495

loop_
_geom_hbond_atom_site_label_D
_geom_hbond_atom_site_label_H
_geom_hbond_atom_site_label_A
_geom_hbond_distance_DH
_geom_hbond_distance_HA
_geom_hbond_distance_DA
_geom_hbond_angle_DHA
_geom_hbond_site_symmetry_A
O1A H1A O3D 0.84 2.10 2.938(4) 176.3 1_655
O1B H1B O1C 0.84 1.99 2.819(3) 167.3 .
O1W H1WA O2C 0.84 1.99 2.740(3) 147.7 1_455
O1W H1WB O2W 0.72(4) 1.94(4) 2.667(2) 177(5) .
C7B H7B O2C 0.95 2.48 3.256(3) 138.6 2_776
C8A H8A O3C 0.95 2.54 3.466(3) 165.9 2_775
C10A H10A N4B 0.95 2.60 3.510(3) 160.6 2_775
C10B H10B O1D 0.95 2.48 3.370(3) 155.2 2_676
C11B H11B O3D 0.95 2.54 3.481(3) 171.9 1_645
C15A H15A F2C 0.99 2.52 3.343(3) 140.5 .
C15A H15B O2W 0.99 2.59 3.558(3) 164.9 1_655
O2W H2WA O1D 0.85 1.96 2.801(3) 169.6 .
O2A H2A O1A 0.84 2.10 2.843(3) 146.0 1_545

loop_
_geom_torsion_atom_site_label_1
_geom_torsion_atom_site_label_2
_geom_torsion_atom_site_label_3
_geom_torsion_atom_site_label_4
_geom_torsion
Eu1 N1A C1A C2A -11.8(2)
Eu1 N1A C1A C9A 169.91(16)
Eu1 N1A C12A C11A -170.06(16)
Eu1 N1A C12A C13A 8.1(2)
Eu1 N1B C1B C2B -16.2(3)
Eu1 N1B C1B C9B 168.65(17)
Eu1 N1B C12B C11B -163.44(17)
Eu1 N1B C12B C13B 19.7(3)
Eu1 N2A C2A C1A 14.1(2)
Eu1 N2A C2A C6A -170.30(16)
Eu1 N2A C3A C4A 167.66(16)
Eu1 N2A C3A C17A -12.8(2)
Eu1 N2B C2B C1B 7.1(3)
Eu1 N2B C2B C6B -175.04(17)
Eu1 N2B C3B C4B 175.83(16)
Eu1 N2B C3B C17B -4.0(3)
Eu1 N3A N4A N5A -170.15(12)
Eu1 N3A C13A C12A -5.6(2)
Eu1 N3A C13A C14A 172.42(13)
Eu1 N3B N4B N5B -169.64(15)
Eu1 N3B C13B C12B -13.9(3)
Eu1 N3B C13B C14B 171.46(16)
Eu1 N6A N7A N8A 175.78(12)
Eu1 N6A C17A C3A 5.7(2)
Eu1 N6A C17A C18A -176.93(13)
Eu1 N6B N7B N8B -177.84(15)
Eu1 N6B C17B C3B -2.1(3)
Eu1 N6B C17B C18B 178.46(15)
O2B2 C20B C19B N8B -169.2(3)
N1A C1A C2A N2A -1.7(3)
N1A C1A C2A C6A -177.4(2)
N1A C1A C9A C8A 178.8(2)
N1A C1A C9A C10A 1.2(3)
N1A C12A C13A N3A -1.5(3)
N1A C12A C13A C14A -178.9(2)
N1B C1B C2B N2B 5.8(3)
N1B C1B C2B C6B -172.1(2)
N1B C1B C9B C8B 175.5(2)
N1B C1B C9B C10B -5.1(3)
N1B C12B C13B N3B -3.5(3)
N1B C12B C13B C14B 169.6(3)
N2A C2A C6A C5A 1.5(3)
N2A C2A C6A C7A -178.0(2)
N2A C3A C4A C5A 3.4(3)
N2A C3A C17A N6A 4.4(3)
N2A C3A C17A C18A -172.1(2)
N2B C2B C6B C5B -2.2(3)
N2B C2B C6B C7B 177.8(2)
N2B C3B C4B C5B 0.8(3)
N2B C3B C17B N6B 4.0(3)
N2B C3B C17B C18B -176.7(2)
N3A N4A N5A C14A -1.3(2)
N3A N4A N5A C15A 177.49(17)
N3A C13A C14A N5A -1.2(2)
N3B N4B N5B C14B 0.6(3)
N3B N4B N5B C15B -178.9(2)
N3B C13B C14B N5B -0.7(3)
N4A N3A C13A C12A -177.61(17)
N4A N3A C13A C14A 0.4(2)
N4A N5A C14A C13A 1.5(2)
N4A N5A C15A C16A -85.3(3)
N4B N3B C13B C12B 175.7(2)
N4B N3B C13B C14B 1.0(3)
N4B N5B C14B C13B 0.1(3)
N4B N5B C15B C16B 119.8(3)
N5A C15A C16A O1A -65.4(4)
N5B C15B C16B O1B -66.4(3)
N6A N7A N8A C18A -0.2(2)
N6A N7A N8A C19A -178.48(16)
N6A C17A C18A N8A 0.9(2)
N6B N7B N8B C18B -0.8(3)
N6B N7B N8B C19B 179.3(2)
N6B C17B C18B N8B -0.2(3)
N7A N6A C17A C3A -178.33(17)
N7A N6A C17A C18A -1.0(2)
N7A N8A C18A C17A -0.5(2)
N7A N8A C19A C20A -73.4(3)
N7B N6B C17B C3B 179.20(19)
N7B N6B C17B C18B -0.2(3)
N7B N8B C18B C17B 0.6(3)
N7B N8B C19B C20B -70.6(4)
N7B N8B C19B C1 -39.5(6)
N8A C19A C20A O2A -69.9(3)
N8B C19B C1 O2B1 -174.2(6)
C1A N1A C12A C11A 1.1(3)
C1A N1A C12A C13A 179.31(17)
C1A C2A C6A C5A 177.0(2)
C1A C2A C6A C7A -2.5(3)
C1A C9A C10A C11A -0.6(3)
C1B N1B C12B C11B 5.6(3)
C1B N1B C12B C13B -171.3(2)
C1B C2B C6B C5B 175.6(2)
C1B C2B C6B C7B -4.4(3)
C1B C9B C10B C11B 5.6(3)
C2A N2A C3A C4A -5.1(3)
C2A N2A C3A C17A 174.43(18)
C2A C1A C9A C8A 0.5(3)
C2A C1A C9A C10A -177.0(2)
C2A C6A C7A C8A 2.6(4)
C2B N2B C3B C4B -4.5(3)
C2B N2B C3B C17B 175.63(19)
C2B C1B C9B C8B 0.5(3)
C2B C1B C9B C10B 179.9(2)
C2B C6B C7B C8B 2.0(4)
C3A N2A C2A C1A -172.93(19)
C3A N2A C2A C6A 2.7(3)
C3A C4A C5A C6A 0.8(4)
C3A C17A C18A N8A 177.7(2)
C3B N2B C2B C1B -172.60(19)
C3B N2B C2B C6B 5.3(3)
C3B C4B C5B C6B 2.4(4)
C3B C17B C18B N8B -179.5(2)
C4A C3A C17A N6A -176.1(2)
C4A C3A C17A C18A 7.4(4)
C4A C5A C6A C2A -3.1(4)
C4A C5A C6A C7A 176.3(2)
C4B C3B C17B N6B -175.8(2)
C4B C3B C17B C18B 3.4(4)
C4B C5B C6B C2B -1.7(4)
C4B C5B C6B C7B 178.3(2)
C5A C6A C7A C8A -176.9(3)
C5B C6B C7B C8B -178.0(2)
C6A C7A C8A C9A -1.1(4)
C6B C7B C8B C9B 1.7(4)
C7A C8A C9A C1A -0.4(4)
C7A C8A C9A C10A 176.9(3)
C7B C8B C9B C1B -2.9(4)
C7B C8B C9B C10B 177.7(2)
C8A C9A C10A C11A -178.0(2)
C8B C9B C10B C11B -175.0(2)
C9A C1A C2A N2A 176.61(19)
C9A C1A C2A C6A 0.9(3)
C9A C10A C11A C12A 0.3(4)
C9B C1B C2B N2B -178.9(2)
C9B C1B C2B C6B 3.2(3)
C9B C10B C11B C12B -0.9(4)
C10A C11A C12A N1A -0.5(3)
C10A C11A C12A C13A -178.6(2)
C10B C11B C12B N1B -4.9(4)
C10B C11B C12B C13B 171.6(2)
C11A C12A C13A N3A 176.67(19)
C11A C12A C13A C14A -0.7(4)
C11B C12B C13B N3B 179.7(2)
C11B C12B C13B C14B -7.2(4)
C12A N1A C1A C2A 176.81(18)
C12A N1A C1A C9A -1.5(3)
C12A C13A C14A N5A 176.5(2)
C12B N1B C1B C2B 174.7(2)
C12B N1B C1B C9B -0.4(3)
C12B C13B C14B N5B -174.3(2)
C13A N3A N4A N5A 0.5(2)
C13B N3B N4B N5B -1.0(2)
C14A N5A C15A C16A 93.2(3)
C14B N5B C15B C16B -59.6(4)
C15A N5A C14A C13A -177.1(2)
C15B N5B C14B C13B 179.5(2)
C17A N6A N7A N8A 0.7(2)
C17A C3A C4A C5A -176.1(2)
C17B N6B N7B N8B 0.6(2)
C17B C3B C4B C5B -179.4(2)
C18A N8A C19A C20A 108.6(3)
C18B N8B C19B C20B 109.5(4)
C18B N8B C19B C1 140.6(5)
C19A N8A C18A C17A 177.64(19)
C19B N8B C18B C17B -179.4(3)
O1C S1C C1C F1C 59.8(2)
O1C S1C C1C F2C 178.40(18)
O1C S1C C1C F3C -60.7(2)
O2C S1C C1C F1C -56.8(2)
O2C S1C C1C F2C 61.74(19)
O2C S1C C1C F3C -177.31(18)
O3C S1C C1C F1C 178.0(2)
O3C S1C C1C F2C -63.4(2)
O3C S1C C1C F3C 57.6(2)
O1D S1D C1D F1D 60.9(2)
O1D S1D C1D F2D -178.8(2)
O1D S1D C1D F3D -59.3(2)
O2D S1D C1D F1D -59.0(2)
O2D S1D C1D F2D 61.3(2)
O2D S1D C1D F3D -179.19(18)
O3D S1D C1D F1D 180.0(2)
O3D S1D C1D F2D -59.8(2)
O3D S1D C1D F3D 59.8(2)

loop_
_platon_squeeze_void_nr
_platon_squeeze_void_average_x
_platon_squeeze_void_average_y
_platon_squeeze_void_average_z
_platon_squeeze_void_volume
_platon_squeeze_void_count_electrons
_platon_squeeze_void_content
1 0.000 0.500 0.000 285 83 ' '
